data_7055281
loop_
_publ_author_name
'Mason, Helen E.'
'Li, Wei'
'Carpenter, Michael A.'
'Hamilton, Michelle L.'
'Howard, Judith A. K.'
'Sparkes, Hazel A.'

_publ_section_title
;
 Structural and spectroscopic characterisation of the spin crossover in
 [Fe(abpt)2(NCS)2] polymorph A
;
_journal_issue 3
_journal_name_full 'New J. Chem.'
_journal_page_first 2466
_journal_paper_doi 10.1039/C5NJ02359A
_journal_volume 40
_journal_year 2016
_chemical_formula_moiety 'C26 H20 Fe N14 S2'
_chemical_formula_sum 'C26 H20 Fe N14 S2'
_chemical_formula_weight 648.53
_chemical_name_systematic
;
 ? 
;
_space_group_crystal_system monoclinic
_space_group_IT_number 14
_space_group_name_Hall '-P 2yn'
_space_group_name_H-M_alt 'P 1 21/n 1'
_symmetry_space_group_name_Hall '-P 2yn'
_symmetry_space_group_name_H-M 'P 1 21/n 1'
_atom_sites_solution_hydrogens geom
_atom_sites_solution_primary direct
_atom_sites_solution_secondary difmap
_audit_creation_date 2013-11-29
_audit_creation_method
;
  Olex2 1.2
  (compiled Apr 23 2013 17:59:47, GUI svn.r4466)
;
_audit_update_record
;
2015-09-03 deposited with the CCDC.
2016-01-08 downloaded from the CCDC.
;
_cell_angle_alpha 90.00
_cell_angle_beta 93.8990(10)
_cell_angle_gamma 90.00
_cell_formula_units_Z 2
_cell_length_a 8.5367(4)
_cell_length_b 10.2206(5)
_cell_length_c 16.4268(8)
_cell_measurement_reflns_used 3825
_cell_measurement_temperature 270
_cell_measurement_theta_max 27.06
_cell_measurement_theta_min 2.35
_cell_volume 1429.92(12)
_computing_cell_refinement 'SMART (Bruker, 1998)'
_computing_data_collection 'SMART (Bruker, 1998)'
_computing_data_reduction 'SAINT (Bruker, 1998)'
_computing_molecular_graphics
;
O. V. Dolomanov, L. J. Bourhis, R. J. Gildea, J. A. K. Howard and H. Puschmann,
OLEX2: a complete structure solution, refinement and analysis program.
J. Appl. Cryst. (2009). 42, 339-341.
;
_computing_publication_material
;
O. V. Dolomanov, L. J. Bourhis, R. J. Gildea, J. A. K. Howard and H. Puschmann,
OLEX2: a complete structure solution, refinement and analysis program.
J. Appl. Cryst. (2009). 42, 339-341.
;
_computing_structure_refinement
;
XL, G.M. Sheldrick, Acta Cryst.
(2008). A64, 112-122
;
_computing_structure_solution
;
XS, G.M. Sheldrick, Acta Cryst.
(2008). A64, 112-122
;
_diffrn_ambient_temperature 270
_diffrn_detector 'CCD area detector'
_diffrn_detector_area_resol_mean 7.9
_diffrn_detector_type 'Bruker SMART CCD 1K area detector'
_diffrn_measured_fraction_theta_full 0.999
_diffrn_measured_fraction_theta_max 0.999
_diffrn_measurement_device 'three-circle diffractometer'
_diffrn_measurement_device_type 'Bruker SMART CCD 1K area detector'
_diffrn_measurement_method '\w scans'
_diffrn_radiation_monochromator graphite
_diffrn_radiation_probe x-ray
_diffrn_radiation_type MoK\a
_diffrn_radiation_wavelength 0.71073
_diffrn_radiation_xray_symbol K-L~3~
_diffrn_reflns_av_R_equivalents 0.0301
_diffrn_reflns_av_unetI/netI 0.0368
_diffrn_reflns_limit_h_max 11
_diffrn_reflns_limit_h_min -11
_diffrn_reflns_limit_k_max 10
_diffrn_reflns_limit_k_min -13
_diffrn_reflns_limit_l_max 16
_diffrn_reflns_limit_l_min -21
_diffrn_reflns_number 9716
_diffrn_reflns_theta_full 28.28
_diffrn_reflns_theta_max 28.28
_diffrn_reflns_theta_min 2.35
_diffrn_source 'sealed X-ray tube'
_diffrn_source_target Mo
_exptl_absorpt_coefficient_mu 0.719
_exptl_absorpt_correction_T_max 1.000
_exptl_absorpt_correction_T_min 0.6966
_exptl_absorpt_correction_type multi-scan
_exptl_absorpt_process_details 'SADABS (G. Sheldrick, 1998)'
_exptl_crystal_colour reddish
_exptl_crystal_colour_modifier reddish
_exptl_crystal_density_diffrn 1.506
_exptl_crystal_density_method 'not measured'
_exptl_crystal_description block
_exptl_crystal_F_000 664
_exptl_crystal_size_max 0.36
_exptl_crystal_size_mid 0.3
_exptl_crystal_size_min 0.26
_refine_diff_density_max 0.407
_refine_diff_density_min -0.373
_refine_diff_density_rms 0.047
_refine_ls_extinction_method none
_refine_ls_goodness_of_fit_ref 1.034
_refine_ls_hydrogen_treatment mixed
_refine_ls_matrix_type full
_refine_ls_number_parameters 202
_refine_ls_number_reflns 3554
_refine_ls_number_restraints 0
_refine_ls_restrained_S_all 1.034
_refine_ls_R_factor_all 0.0581
_refine_ls_R_factor_gt 0.0362
_refine_ls_shift/su_max 0.000
_refine_ls_shift/su_mean 0.000
_refine_ls_structure_factor_coef Fsqd
_refine_ls_weighting_details 'calc w=1/[\s^2^(Fo^2^)+(0.0427P)^2^+0.1710P] where P=(Fo^2^+2Fc^2^)/3'
_refine_ls_weighting_scheme calc
_refine_ls_wR_factor_gt 0.0845
_refine_ls_wR_factor_ref 0.0929
_reflns_number_gt 2594
_reflns_number_total 3554
_reflns_threshold_expression >2sigma(I)
_cod_data_source_file c5nj02359a2.cif
_cod_data_source_block 270k
_cod_depositor_comments 'Adding full bibliography for 7055281--7055291.cif.'
_cod_database_code 7055281
_olex2_refinement_description
;
1. Others
 Fixed Uiso: H6A(0.062) H6B(0.062) H2(0.062) H3(0.071) H4(0.075) H5(0.063)
 H10(0.062) H11(0.062) H12(0.06) H13(0.055)
 Fixed X: Fe1(0.5) H2(0.8208) H3(1.0521) H4(1.0924) H5(0.8938) H10(0.358)
 H11(0.1194) H12(0.0015) H13(0.1345)
 Fixed Y: Fe1(0.5) H2(0.4712) H3(0.5808) H4(0.7813) H5(0.8729) H10(1.2699)
 H11(1.2331) H12(1.0294) H13(0.8653)
 Fixed Z: Fe1(0.5) H2(0.4101) H3(0.3955) H4(0.4582) H5(0.5303) H10(0.6939)
 H11(0.7444) H12(0.7272) H13(0.6605)
;

loop_
_space_group_symop_id
_space_group_symop_operation_xyz
1 'x, y, z'
2 '-x+1/2, y+1/2, -z+1/2'
3 '-x, -y, -z'
4 'x-1/2, -y-1/2, z-1/2'

loop_
_atom_site_label
_atom_site_type_symbol
_atom_site_fract_x
_atom_site_fract_y
_atom_site_fract_z
_atom_site_U_iso_or_equiv
_atom_site_adp_type
_atom_site_occupancy
_atom_site_symmetry_multiplicity
_atom_site_calc_flag
_atom_site_refinement_flags
Fe1 Fe 0.5000 0.5000 0.5000 0.03621(12) Uani 1 2 d S
S1 S 0.26177(7) 0.71892(6) 0.25771(4) 0.06132(18) Uani 1 1 d .
N1 N 0.3922(2) 0.56965(17) 0.38747(11) 0.0482(4) Uani 1 1 d .
N2 N 0.72022(18) 0.60296(15) 0.47554(10) 0.0423(4) Uani 1 1 d .
N3 N 0.47509(18) 0.69222(14) 0.54821(10) 0.0414(4) Uani 1 1 d .
N4 N 0.35738(18) 0.75966(14) 0.58156(9) 0.0398(4) Uani 1 1 d .
N5 N 0.56680(18) 0.88487(14) 0.58104(9) 0.0390(4) Uani 1 1 d .
N6 N 0.6756(2) 0.98893(18) 0.59533(13) 0.0517(4) Uani 1 1 d .
H6A H 0.724(3) 0.970(2) 0.6438(16) 0.062 Uiso 1 1 d .
H6B H 0.617(3) 1.063(2) 0.6058(14) 0.062 Uiso 1 1 d .
N7 N 0.3922(2) 1.09567(15) 0.64891(10) 0.0469(4) Uani 1 1 d .
C1 C 0.3375(2) 0.63065(19) 0.33348(12) 0.0412(4) Uani 1 1 d .
C2 C 0.8353(2) 0.5530(2) 0.43420(13) 0.0514(5) Uani 1 1 d .
H2 H 0.8208 0.4712 0.4101 0.062 Uiso 1 1 calc R
C3 C 0.9749(3) 0.6177(2) 0.42563(15) 0.0592(6) Uani 1 1 d .
H3 H 1.0521 0.5808 0.3955 0.071 Uiso 1 1 calc R
C4 C 0.9980(2) 0.7371(3) 0.46213(15) 0.0622(6) Uani 1 1 d .
H4 H 1.0924 0.7813 0.4582 0.075 Uiso 1 1 calc R
C5 C 0.8800(2) 0.7918(2) 0.50507(13) 0.0524(5) Uani 1 1 d .
H5 H 0.8938 0.8729 0.5303 0.063 Uiso 1 1 calc R
C6 C 0.7412(2) 0.72280(19) 0.50945(11) 0.0409(4) Uani 1 1 d .
C7 C 0.6004(2) 0.76797(17) 0.54688(11) 0.0379(4) Uani 1 1 d .
C8 C 0.4142(2) 0.87570(18) 0.60170(11) 0.0383(4) Uani 1 1 d .
C9 C 0.3249(2) 0.97715(17) 0.64128(11) 0.0395(4) Uani 1 1 d .
C10 C 0.3131(3) 1.1874(2) 0.68735(13) 0.0521(5) Uani 1 1 d .
H10 H 0.3580 1.2699 0.6939 0.062 Uiso 1 1 calc R
C11 C 0.1692(3) 1.1664(2) 0.71762(12) 0.0521(5) Uani 1 1 d .
H11 H 0.1194 1.2331 0.7444 0.062 Uiso 1 1 calc R
C12 C 0.0995(3) 1.0454(2) 0.70779(13) 0.0504(5) Uani 1 1 d .
H12 H 0.0015 1.0294 0.7272 0.060 Uiso 1 1 calc R
C13 C 0.1785(2) 0.9479(2) 0.66843(12) 0.0459(5) Uani 1 1 d .
H13 H 0.1345 0.8653 0.6605 0.055 Uiso 1 1 calc R

loop_
_atom_site_aniso_label
_atom_site_aniso_U_11
_atom_site_aniso_U_22
_atom_site_aniso_U_33
_atom_site_aniso_U_23
_atom_site_aniso_U_13
_atom_site_aniso_U_12
Fe1 0.0310(2) 0.0372(2) 0.0411(2) 0.00213(16) 0.00643(15) 0.00022(15)
S1 0.0605(4) 0.0695(4) 0.0522(3) 0.0070(3) -0.0087(3) 0.0104(3)
N1 0.0406(9) 0.0567(10) 0.0473(10) 0.0033(8) 0.0041(8) 0.0013(8)
N2 0.0333(9) 0.0474(9) 0.0466(9) 0.0093(7) 0.0056(7) 0.0058(7)
N3 0.0351(9) 0.0424(8) 0.0473(9) 0.0005(7) 0.0068(7) -0.0019(7)
N4 0.0357(8) 0.0388(8) 0.0454(9) -0.0015(7) 0.0061(7) -0.0017(6)
N5 0.0357(8) 0.0416(8) 0.0393(8) 0.0023(7) 0.0004(7) -0.0072(6)
N6 0.0432(10) 0.0488(10) 0.0628(12) -0.0017(9) 0.0013(9) -0.0155(8)
N7 0.0498(10) 0.0430(9) 0.0481(10) -0.0024(7) 0.0034(8) -0.0054(8)
C1 0.0316(10) 0.0496(11) 0.0432(11) -0.0059(9) 0.0073(8) -0.0014(8)
C2 0.0393(11) 0.0565(12) 0.0595(13) 0.0093(10) 0.0118(10) 0.0117(10)
C3 0.0394(12) 0.0700(15) 0.0702(15) 0.0183(12) 0.0182(11) 0.0118(11)
C4 0.0314(11) 0.0831(17) 0.0723(15) 0.0227(13) 0.0045(10) -0.0058(11)
C5 0.0357(11) 0.0649(13) 0.0564(13) 0.0067(10) 0.0015(9) -0.0086(10)
C6 0.0330(10) 0.0487(11) 0.0407(10) 0.0099(8) 0.0009(8) -0.0002(8)
C7 0.0337(10) 0.0410(10) 0.0386(10) 0.0046(8) 0.0000(8) -0.0032(8)
C8 0.0370(10) 0.0425(10) 0.0353(9) 0.0041(8) 0.0005(8) -0.0031(8)
C9 0.0434(11) 0.0379(10) 0.0368(10) 0.0041(7) 0.0000(8) -0.0011(8)
C10 0.0579(14) 0.0452(11) 0.0531(13) -0.0093(9) 0.0038(11) -0.0046(10)
C11 0.0606(14) 0.0539(12) 0.0421(11) -0.0086(9) 0.0060(10) 0.0038(10)
C12 0.0516(13) 0.0524(11) 0.0484(12) 0.0053(9) 0.0132(10) 0.0003(10)
C13 0.0504(12) 0.0411(10) 0.0463(11) 0.0041(9) 0.0049(9) -0.0054(9)

loop_
_atom_type_symbol
_atom_type_description
_atom_type_scat_dispersion_real
_atom_type_scat_dispersion_imag
_atom_type_scat_source
C C 0.0033 0.0016 'International Tables Vol C Tables 4.2.6.8 and 6.1.1.4'
H H 0.0000 0.0000 'International Tables Vol C Tables 4.2.6.8 and 6.1.1.4'
N N 0.0061 0.0033 'International Tables Vol C Tables 4.2.6.8 and 6.1.1.4'
S S 0.1246 0.1234 'International Tables Vol C Tables 4.2.6.8 and 6.1.1.4'
Fe Fe 0.3463 0.8444 'International Tables Vol C Tables 4.2.6.8 and 6.1.1.4'

loop_
_geom_angle_atom_site_label_1
_geom_angle_atom_site_label_2
_geom_angle_atom_site_label_3
_geom_angle
_geom_angle_site_symmetry_1
_geom_angle_site_symmetry_3
N1 Fe1 N1 180.00(8) 3_666 .
N1 Fe1 N2 90.32(6) 3_666 3_666
N1 Fe1 N2 90.32(6) . .
N1 Fe1 N2 89.68(6) . 3_666
N1 Fe1 N2 89.68(6) 3_666 .
N1 Fe1 N3 88.07(6) . .
N1 Fe1 N3 91.93(6) 3_666 .
N1 Fe1 N3 91.92(6) . 3_666
N1 Fe1 N3 88.08(6) 3_666 3_666
N2 Fe1 N2 180.0 3_666 .
N3 Fe1 N2 74.76(6) . .
N3 Fe1 N2 105.24(6) 3_666 .
N3 Fe1 N2 105.24(6) . 3_666
N3 Fe1 N2 74.76(6) 3_666 3_666
N3 Fe1 N3 180.0 . 3_666
C1 N1 Fe1 166.83(16) . .
C2 N2 Fe1 125.07(14) . .
C2 N2 C6 118.35(17) . .
C6 N2 Fe1 116.47(12) . .
N4 N3 Fe1 135.16(11) . .
C7 N3 Fe1 115.58(13) . .
C7 N3 N4 109.26(14) . .
C8 N4 N3 106.73(15) . .
C7 N5 N6 124.89(17) . .
C7 N5 C8 105.84(15) . .
C8 N5 N6 129.17(16) . .
N5 N6 H6A 104.2(15) . .
N5 N6 H6B 106.5(15) . .
H6A N6 H6B 104(2) . .
C10 N7 C9 116.69(18) . .
N1 C1 S1 179.09(19) . .
N2 C2 H2 118.6 . .
N2 C2 C3 122.7(2) . .
C3 C2 H2 118.6 . .
C2 C3 H3 120.6 . .
C4 C3 C2 118.9(2) . .
C4 C3 H3 120.6 . .
C3 C4 H4 120.2 . .
C3 C4 C5 119.7(2) . .
C5 C4 H4 120.2 . .
C4 C5 H5 120.8 . .
C6 C5 C4 118.3(2) . .
C6 C5 H5 120.8 . .
N2 C6 C5 121.98(19) . .
N2 C6 C7 111.71(16) . .
C5 C6 C7 126.28(19) . .
N3 C7 N5 108.31(16) . .
N3 C7 C6 120.76(17) . .
N5 C7 C6 130.87(17) . .
N4 C8 N5 109.84(16) . .
N4 C8 C9 123.80(17) . .
N5 C8 C9 126.35(16) . .
N7 C9 C8 116.61(17) . .
N7 C9 C13 123.58(18) . .
C13 C9 C8 119.81(17) . .
N7 C10 H10 118.2 . .
N7 C10 C11 123.64(19) . .
C11 C10 H10 118.2 . .
C10 C11 H11 120.4 . .
C10 C11 C12 119.2(2) . .
C12 C11 H11 120.4 . .
C11 C12 H12 120.7 . .
C11 C12 C13 118.7(2) . .
C13 C12 H12 120.7 . .
C9 C13 H13 120.9 . .
C12 C13 C9 118.15(19) . .
C12 C13 H13 120.9 . .

loop_
_geom_bond_atom_site_label_1
_geom_bond_atom_site_label_2
_geom_bond_distance
_geom_bond_site_symmetry_2
Fe1 N1 2.1305(17) .
Fe1 N1 2.1305(17) 3_666
Fe1 N2 2.2148(16) 3_666
Fe1 N2 2.2148(16) .
Fe1 N3 2.1343(15) 3_666
Fe1 N3 2.1342(15) .
S1 C1 1.635(2) .
N1 C1 1.156(2) .
N2 C2 1.334(3) .
N2 C6 1.352(2) .
N3 N4 1.364(2) .
N3 C7 1.322(2) .
N4 C8 1.315(2) .
N5 N6 1.421(2) .
N5 C7 1.359(2) .
N5 C8 1.372(2) .
N6 H6A 0.89(2) .
N6 H6B 0.93(2) .
N7 C9 1.343(2) .
N7 C10 1.339(3) .
C2 H2 0.9300 .
C2 C3 1.378(3) .
C3 H3 0.9300 .
C3 C4 1.368(3) .
C4 H4 0.9300 .
C4 C5 1.386(3) .
C5 H5 0.9300 .
C5 C6 1.386(3) .
C6 C7 1.461(3) .
C8 C9 1.465(3) .
C9 C13 1.388(3) .
C10 H10 0.9300 .
C10 C11 1.373(3) .
C11 H11 0.9300 .
C11 C12 1.377(3) .
C12 H12 0.9300 .
C12 C13 1.387(3) .
C13 H13 0.9300 .

loop_
_geom_hbond_atom_site_label_D
_geom_hbond_atom_site_label_H
_geom_hbond_atom_site_label_A
_geom_hbond_distance_DH
_geom_hbond_distance_HA
_geom_hbond_distance_DA
_geom_hbond_angle_DHA
_geom_hbond_site_symmetry_A
N6 H6A S1 0.89(2) 2.69(2) 3.450(2) 143.1(19) 4_676
N6 H6B N7 0.93(2) 2.12(2) 2.847(3) 135(2) .

loop_
_geom_torsion_atom_site_label_1
_geom_torsion_atom_site_label_2
_geom_torsion_atom_site_label_3
_geom_torsion_atom_site_label_4
_geom_torsion
_geom_torsion_site_symmetry_1
Fe1 N1 C1 S1 23(13) .
Fe1 N2 C2 C3 -175.26(15) .
Fe1 N2 C6 C5 173.88(14) .
Fe1 N2 C6 C7 -8.06(19) .
Fe1 N3 N4 C8 178.77(13) .
Fe1 N3 C7 N5 -178.67(11) .
Fe1 N3 C7 C6 3.9(2) .
N1 Fe1 N1 C1 53(17) 3_666
N1 Fe1 N2 C2 91.93(16) 3_666
N1 Fe1 N2 C2 -88.07(16) .
N1 Fe1 N2 C6 95.73(13) .
N1 Fe1 N2 C6 -84.27(13) 3_666
N1 Fe1 N3 N4 83.24(17) .
N1 Fe1 N3 N4 -96.76(17) 3_666
N1 Fe1 N3 C7 -96.80(14) .
N1 Fe1 N3 C7 83.20(14) 3_666
N2 Fe1 N1 C1 115.3(7) 3_666
N2 Fe1 N1 C1 -64.7(7) .
N2 Fe1 N2 C2 -72(6) 3_666
N2 Fe1 N2 C6 112(6) 3_666
N2 Fe1 N3 N4 -5.90(17) 3_666
N2 Fe1 N3 N4 174.10(17) .
N2 Fe1 N3 C7 -5.94(13) .
N2 Fe1 N3 C7 174.06(13) 3_666
N2 C2 C3 C4 1.2(3) .
N2 C6 C7 N3 2.9(2) .
N2 C6 C7 N5 -173.89(17) .
N3 Fe1 N1 C1 10.0(7) .
N3 Fe1 N1 C1 -170.0(7) 3_666
N3 Fe1 N2 C2 -175.99(16) .
N3 Fe1 N2 C2 4.01(16) 3_666
N3 Fe1 N2 C6 -172.18(12) 3_666
N3 Fe1 N2 C6 7.82(12) .
N3 Fe1 N3 N4 129(14) 3_666
N3 Fe1 N3 C7 -51(14) 3_666
N3 N4 C8 N5 0.6(2) .
N3 N4 C8 C9 -178.61(15) .
N4 N3 C7 N5 1.3(2) .
N4 N3 C7 C6 -176.15(15) .
N4 C8 C9 N7 -172.10(17) .
N4 C8 C9 C13 7.8(3) .
N5 C8 C9 N7 8.8(3) .
N5 C8 C9 C13 -171.34(17) .
N6 N5 C7 N3 175.73(17) .
N6 N5 C7 C6 -7.2(3) .
N6 N5 C8 N4 -176.28(18) .
N6 N5 C8 C9 2.9(3) .
N7 C9 C13 C12 -2.0(3) .
N7 C10 C11 C12 -0.7(3) .
C2 N2 C6 C5 -2.6(3) .
C2 N2 C6 C7 175.48(16) .
C2 C3 C4 C5 -1.6(3) .
C3 C4 C5 C6 0.0(3) .
C4 C5 C6 N2 2.2(3) .
C4 C5 C6 C7 -175.58(18) .
C5 C6 C7 N3 -179.12(18) .
C5 C6 C7 N5 4.1(3) .
C6 N2 C2 C3 0.9(3) .
C7 N3 N4 C8 -1.2(2) .
C7 N5 C8 N4 0.1(2) .
C7 N5 C8 C9 179.36(17) .
C8 N5 C7 N3 -0.89(19) .
C8 N5 C7 C6 176.22(18) .
C8 C9 C13 C12 178.11(17) .
C9 N7 C10 C11 -0.7(3) .
C10 N7 C9 C8 -177.97(17) .
C10 N7 C9 C13 2.2(3) .
C10 C11 C12 C13 0.9(3) .
C11 C12 C13 C9 0.4(3) .
